data_1551059
loop_
_publ_author_name
'Yu, Jiamei'
'Wang, De-Chao'
'Wang, Bin'

_publ_section_title
;
 Polymeric
 poly[[decaaquabis(\m~6~-1,8-disulfonato-9<i>H</i>-carbazole-3,6-dicarboxylato)di-\m~3~-hydroxy-pentazinc]
 decahydrate]
;
_journal_coeditor_code TK4056
_journal_issue 5
_journal_name_full IUCrData
_journal_page_first x190667
_journal_paper_doi 10.1107/S2414314619006679
_journal_volume 4
_journal_year 2019
_chemical_formula_iupac '[Zn5 (C14 H5 N O10 S2)2 (O H)2 (H2 O)10]'
_chemical_formula_moiety 'C28 H32 N2 O32 S4 Zn5'
_chemical_formula_sum 'C28 H32 N2 O32 S4 Zn5'
_chemical_formula_weight 1363.64
_chemical_name_systematic
'Poly[[decaaquabis(\m~6~-1,8-disulfonato-9<i>H</i>-carbazole-3,6-dicarboxylato)di-\m~3~-hydroxy-pentazinc] decahydrate]'
_space_group_crystal_system triclinic
_space_group_IT_number 2
_space_group_name_Hall '-P 1'
_space_group_name_H-M_alt 'P -1'
_symmetry_space_group_name_Hall '-P 1'
_symmetry_space_group_name_H-M 'P -1'
_atom_sites_solution_hydrogens mixed
_audit_creation_method SHELXL-2013
_cell_angle_alpha 74.215(4)
_cell_angle_beta 78.085(4)
_cell_angle_gamma 85.178(4)
_cell_formula_units_Z 1
_cell_length_a 7.3573(3)
_cell_length_b 11.2345(5)
_cell_length_c 12.9215(5)
_cell_measurement_reflns_used 3065
_cell_measurement_temperature 288.90(10)
_cell_measurement_theta_max 74.2610
_cell_measurement_theta_min 4.0620
_cell_volume 1005.17(8)
_computing_cell_refinement
;
CrysAlisPro (Rigaku OD, 2017)
;
_computing_data_collection
;
CrysAlisPro (Rigaku OD, 2017)
;
_computing_data_reduction
;
CrysAlisPro (Rigaku OD, 2017)
;
_computing_molecular_graphics
;
DIAMOND (Brandenburg, 2006)
;
_computing_publication_material
;
publCIF (Westrip, 2010)
;
_computing_structure_refinement
;
SHELXL2013 (Gruene <i>et al.</i>,  2014)
;
_computing_structure_solution
;
SHELXS2013 (Sheldrick, 2008)
;
_diffrn_ambient_temperature 288.90(10)
_diffrn_detector_area_resol_mean 10.3376
_diffrn_measured_fraction_theta_full 0.999
_diffrn_measured_fraction_theta_max 0.964
_diffrn_measurement_device_type 'Rigaku Oxford Diffraction SuperNova, Dual, Cu at home/near, AtlasS2'
_diffrn_measurement_method '\w scans'
_diffrn_radiation_type CuK\a
_diffrn_radiation_wavelength 1.54184
_diffrn_reflns_av_R_equivalents 0.0367
_diffrn_reflns_av_unetI/netI 0.0434
_diffrn_reflns_limit_h_max 5
_diffrn_reflns_limit_h_min -9
_diffrn_reflns_limit_k_max 13
_diffrn_reflns_limit_k_min -13
_diffrn_reflns_limit_l_max 13
_diffrn_reflns_limit_l_min -16
_diffrn_reflns_number 6682
_diffrn_reflns_theta_full 67.684
_diffrn_reflns_theta_max 74.630
_diffrn_reflns_theta_min 3.622
_diffrn_source 'micro-focus sealed X-ray tube'
_exptl_absorpt_coefficient_mu 6.361
_exptl_absorpt_correction_T_max 1.00000
_exptl_absorpt_correction_T_min 0.67371
_exptl_absorpt_correction_type multi-scan
_exptl_absorpt_process_details
;
(CrysAlisPro; Rigaku OD, 2017)
;
_exptl_crystal_colour colourless
_exptl_crystal_density_diffrn 2.253
_exptl_crystal_description prism
_exptl_crystal_F_000 684
_exptl_crystal_size_max 0.100
_exptl_crystal_size_mid 0.080
_exptl_crystal_size_min 0.035
_refine_diff_density_max 0.727
_refine_diff_density_min -0.821
_refine_ls_extinction_method none
_refine_ls_goodness_of_fit_ref 1.081
_refine_ls_hydrogen_treatment constr
_refine_ls_matrix_type full
_refine_ls_number_parameters 303
_refine_ls_number_reflns 3966
_refine_ls_number_restraints 0
_refine_ls_restrained_S_all 1.081
_refine_ls_R_factor_all 0.0518
_refine_ls_R_factor_gt 0.0427
_refine_ls_shift/su_max 0.000
_refine_ls_shift/su_mean 0.000
_refine_ls_structure_factor_coef Fsqd
_refine_ls_weighting_details
;
 w=1/[\s^2^(Fo^2^)+(0.0715P)^2^+0.7146P]
 where P=(Fo^2^+2Fc^2^)/3
;
_refine_ls_weighting_scheme calc
_refine_ls_wR_factor_gt 0.1151
_refine_ls_wR_factor_ref 0.1293
_reflns_number_gt 3348
_reflns_number_total 3966
_reflns_threshold_expression 'I > 2\s(I)'
_cod_data_source_file tk4056sup1.cif
_cod_data_source_block I
_cod_database_code 1551059
_shelx_space_group_comment
;
The symmetry employed for this shelxl refinement is uniquely defined
by the following loop, which should always be used as a source of
symmetry information in preference to the above space-group names.
They are only intended as comments.
;
_shelx_estimated_absorpt_t_min 0.569
_shelx_estimated_absorpt_t_max 0.808
_shelxl_version_number 20.13

loop_
_space_group_symop_operation_xyz
'x, y, z'
'-x, -y, -z'

loop_
_atom_site_type_symbol
_atom_site_label
_atom_site_fract_x
_atom_site_fract_y
_atom_site_fract_z
_atom_site_U_iso_or_equiv
_atom_site_adp_type
_atom_site_calc_flag
_atom_site_occupancy
Zn Zn1 1.06687(8) 0.72625(5) 0.00084(4) 0.02631(17) Uani d 1
Zn Zn2 0.98180(8) 0.93578(5) 0.12468(4) 0.02273(16) Uani d 1
Zn Zn3 0.5000 0.0000 0.5000 0.0297(2) Uani d 1
S S1 0.88904(14) 0.18599(9) 0.43688(8) 0.0250(2) Uani d 1
S S2 0.56934(13) 0.19518(9) 0.89732(8) 0.0214(2) Uani d 1
O O1 0.9726(4) 0.6195(3) 0.1462(2) 0.0303(7) Uani d 1
O O2 0.8944(4) 0.7689(3) 0.2326(2) 0.0291(7) Uani d 1
O O3 0.9412(4) 0.8915(3) -0.0134(2) 0.0225(6) Uani d 1
H H3 0.8051 0.8818 -0.0069 0.027 Uiso calc 1
O O4 0.7293(3) 1.0051(3) 0.1876(2) 0.0276(6) Uani d 1
H H4A 0.6418 0.9868 0.1588 0.041 Uiso d 1
H H4B 0.7277 1.0855 0.1679 0.041 Uiso d 1
O O5 1.1075(3) 0.9847(3) 0.2343(2) 0.0385(8) Uani d 1
H H5A 1.2378 0.9611 0.2212 0.058 Uiso d 1
H H5B 1.0955 1.0728 0.2237 0.058 Uiso d 1
O O6 0.8903(6) 0.6684(6) -0.0892(4) 0.0745(16) Uani d 1
H H6A 0.7701 0.7101 -0.0773 0.112 Uiso d 1
H H6B 0.9440 0.6955 -0.1668 0.112 Uiso d 1
O O7 1.0117(5) 0.1789(3) 0.3367(3) 0.0460(9) Uani d 1
O O8 0.7056(5) 0.1419(3) 0.4474(3) 0.0455(9) Uani d 1
O O9 0.9671(6) 0.1283(3) 0.5341(3) 0.0492(10) Uani d 1
O O10 0.3873(5) 0.0789(3) 0.3613(3) 0.0379(8) Uani d 1
H H10A 0.2901 0.1378 0.3779 0.057 Uiso d 1
H H10B 0.4828 0.1215 0.3034 0.057 Uiso d 1
O O11 0.31752(19) 0.1047(2) 0.58355(17) 0.0359(8) Uani d 1
H H11A 0.3019 0.0719 0.6543 0.054 Uiso d 1
H H11B 0.2063 0.1035 0.5700 0.054 Uiso d 1
O O12 0.54981(19) 0.11779(12) 0.82671(10) 0.0304(7) Uani d 1
O O13 0.4211(2) 0.18488(12) 0.99171(10) 0.0323(7) Uani d 1
O O14 0.75275(18) 0.17111(12) 0.92851(10) 0.0253(6) Uani d 1
O O15 0.26713(18) 0.62313(11) 0.94248(11) 0.0356(8) Uani d 1
O O16 0.3823(2) 0.77209(11) 0.79901(12) 0.0471(10) Uani d 1
N N1 0.7207(2) 0.30507(11) 0.63530(12) 0.0236(7) Uani d 1
H H1 0.7368 0.2242 0.6561 0.028 Uiso calc 1
C C1 0.9111(5) 0.6577(4) 0.2306(3) 0.0218(8) Uani d 1
C C2 0.8569(5) 0.5611(3) 0.3364(3) 0.0201(8) Uani d 1
C C3 0.8957(5) 0.4361(4) 0.3383(3) 0.0209(8) Uani d 1
H H3A 0.9520 0.4147 0.2724 0.025 Uiso calc 1
C C4 0.8535(6) 0.3441(3) 0.4338(3) 0.0205(8) Uani d 1
C C5 0.7718(5) 0.3775(3) 0.5303(3) 0.0201(8) Uani d 1
C C6 0.7261(5) 0.5026(3) 0.5283(3) 0.0186(7) Uani d 1
C C7 0.7709(6) 0.5942(4) 0.4308(3) 0.0233(8) Uani d 1
H H7 0.7426 0.6787 0.4290 0.028 Uiso calc 1
C C8 0.6395(6) 0.5024(4) 0.6396(3) 0.0210(8) Uani d 1
C C9 0.6405(5) 0.3788(4) 0.7030(3) 0.0197(8) Uani d 1
C C10 0.5641(5) 0.3480(3) 0.8149(3) 0.0194(7) Uani d 1
C C11 0.4823(6) 0.4419(4) 0.8617(3) 0.0232(8) Uani d 1
H H11 0.4295 0.4227 0.9377 0.028 Uiso calc 1
C C12 0.4767(6) 0.5649(4) 0.7983(3) 0.0245(8) Uani d 1
C C13 0.5567(6) 0.5963(4) 0.6876(3) 0.0240(8) Uani d 1
H H13 0.5553 0.6799 0.6453 0.029 Uiso calc 1
C C14 0.3707(6) 0.6619(4) 0.8495(3) 0.0265(9) Uani d 1

loop_
_atom_site_aniso_label
_atom_site_aniso_U_11
_atom_site_aniso_U_22
_atom_site_aniso_U_33
_atom_site_aniso_U_12
_atom_site_aniso_U_13
_atom_site_aniso_U_23
Zn1 0.0359(3) 0.0189(3) 0.0183(3) 0.0028(2) 0.0066(2) -0.0050(2)
Zn2 0.0299(3) 0.0173(3) 0.0177(3) 0.0015(2) 0.0006(2) -0.0036(2)
Zn3 0.0381(5) 0.0205(4) 0.0279(4) -0.0003(3) 0.0019(3) -0.0084(3)
S1 0.0335(5) 0.0142(4) 0.0261(5) 0.0018(4) 0.0006(4) -0.0088(4)
S2 0.0232(5) 0.0173(4) 0.0198(5) -0.0003(3) -0.0010(4) -0.0006(3)
O1 0.0453(18) 0.0229(15) 0.0173(14) -0.0038(13) 0.0070(12) -0.0053(12)
O2 0.0465(18) 0.0125(13) 0.0203(14) 0.0000(12) 0.0062(13) -0.0004(11)
O3 0.0238(13) 0.0195(13) 0.0212(14) 0.0006(11) -0.0008(11) -0.0032(11)
O4 0.0287(15) 0.0199(14) 0.0324(16) 0.0031(11) 0.0003(12) -0.0094(12)
O5 0.046(2) 0.0373(18) 0.0413(19) 0.0059(15) -0.0161(16) -0.0212(16)
O6 0.049(2) 0.128(5) 0.068(3) -0.002(3) -0.006(2) -0.067(3)
O7 0.061(2) 0.0268(17) 0.042(2) -0.0013(16) 0.0201(17) -0.0166(15)
O8 0.0417(19) 0.0243(17) 0.067(3) -0.0139(14) 0.0021(18) -0.0107(17)
O9 0.073(3) 0.0278(18) 0.050(2) 0.0151(18) -0.024(2) -0.0111(16)
O10 0.0384(18) 0.0402(19) 0.0323(18) 0.0020(15) -0.0001(14) -0.0104(15)
O11 0.0463(19) 0.0264(16) 0.0323(17) 0.0051(14) 0.0016(14) -0.0117(14)
O12 0.0344(17) 0.0204(15) 0.0368(17) -0.0019(12) -0.0084(14) -0.0066(13)
O13 0.0268(15) 0.0342(17) 0.0261(16) -0.0007(13) 0.0051(12) 0.0007(13)
O14 0.0258(14) 0.0206(14) 0.0281(15) 0.0018(11) -0.0038(12) -0.0056(12)
O15 0.0427(18) 0.0313(17) 0.0282(16) 0.0121(14) 0.0052(14) -0.0132(14)
O16 0.076(3) 0.0220(16) 0.0325(18) 0.0126(16) 0.0118(17) -0.0102(14)
N1 0.0336(18) 0.0126(15) 0.0187(16) 0.0036(13) 0.0039(14) -0.0022(13)
C1 0.0249(19) 0.0219(19) 0.0157(18) 0.0010(15) 0.0000(15) -0.0034(15)
C2 0.0243(18) 0.0138(17) 0.0172(18) -0.0015(14) 0.0014(15) 0.0006(14)
C3 0.0242(19) 0.0202(19) 0.0172(18) -0.0009(15) 0.0043(14) -0.0091(15)
C4 0.0269(19) 0.0153(18) 0.0210(19) 0.0017(14) -0.0015(15) -0.0105(15)
C5 0.0228(18) 0.0136(17) 0.0204(19) -0.0001(14) 0.0018(15) -0.0029(14)
C6 0.0226(18) 0.0143(17) 0.0178(18) -0.0025(14) 0.0005(14) -0.0051(14)
C7 0.034(2) 0.0146(18) 0.020(2) 0.0030(15) -0.0026(16) -0.0063(15)
C8 0.028(2) 0.0151(18) 0.0197(19) 0.0041(15) -0.0037(15) -0.0052(15)
C9 0.0211(18) 0.0173(18) 0.0181(19) 0.0007(14) 0.0007(14) -0.0042(14)
C10 0.0263(19) 0.0138(17) 0.0154(18) 0.0004(14) -0.0013(14) -0.0016(14)
C11 0.030(2) 0.024(2) 0.0141(18) 0.0059(16) -0.0011(15) -0.0064(15)
C12 0.030(2) 0.020(2) 0.023(2) 0.0072(16) -0.0041(16) -0.0087(16)
C13 0.032(2) 0.0180(19) 0.022(2) 0.0062(16) -0.0029(16) -0.0100(16)
C14 0.037(2) 0.026(2) 0.0175(19) 0.0120(17) -0.0044(17) -0.0115(16)

loop_
_atom_type_symbol
_atom_type_description
_atom_type_scat_dispersion_real
_atom_type_scat_dispersion_imag
_atom_type_scat_source
C C 0.0181 0.0091 'International Tables Vol C Tables 4.2.6.8 and 6.1.1.4'
H H 0.0000 0.0000 'International Tables Vol C Tables 4.2.6.8 and 6.1.1.4'
N N 0.0311 0.0180 'International Tables Vol C Tables 4.2.6.8 and 6.1.1.4'
O O 0.0492 0.0322 'International Tables Vol C Tables 4.2.6.8 and 6.1.1.4'
S S 0.3331 0.5567 'International Tables Vol C Tables 4.2.6.8 and 6.1.1.4'
Zn Zn -1.5491 0.6778 'International Tables Vol C Tables 4.2.6.8 and 6.1.1.4'

loop_
_geom_angle_atom_site_label_1
_geom_angle_atom_site_label_2
_geom_angle_atom_site_label_3
_geom_angle_site_symmetry_1
_geom_angle_site_symmetry_3
_geom_angle
O15 Zn1 O1 1_654 . 102.03(10)
O15 Zn1 O3 1_654 . 148.20(10)
O1 Zn1 O3 . . 109.11(12)
O15 Zn1 O6 1_654 . 88.49(16)
O1 Zn1 O6 . . 98.54(18)
O3 Zn1 O6 . . 93.05(18)
O15 Zn1 O14 1_654 2_766 96.53(8)
O1 Zn1 O14 . 2_766 91.47(10)
O3 Zn1 O14 . 2_766 76.75(9)
O6 Zn1 O14 . 2_766 167.65(17)
O15 Zn1 Zn2 1_654 . 143.08(10)
O1 Zn1 Zn2 . . 82.99(9)
O3 Zn1 Zn2 . . 39.88(8)
O6 Zn1 Zn2 . . 127.35(14)
O14 Zn1 Zn2 2_766 . 46.57(4)
O4 Zn2 O5 . . 91.79(9)
O4 Zn2 O3 . . 104.80(10)
O5 Zn2 O3 . . 161.66(11)
O4 Zn2 O2 . . 85.16(12)
O5 Zn2 O2 . . 93.54(14)
O3 Zn2 O2 . . 95.59(12)
O4 Zn2 O3 . 2_775 92.72(11)
O5 Zn2 O3 . 2_775 87.98(13)
O3 Zn2 O3 . 2_775 83.54(12)
O2 Zn2 O3 . 2_775 177.43(12)
O4 Zn2 O14 . 2_766 170.98(10)
O5 Zn2 O14 . 2_766 89.45(9)
O3 Zn2 O14 . 2_766 75.40(10)
O2 Zn2 O14 . 2_766 85.85(10)
O3 Zn2 O14 2_775 2_766 96.25(9)
O4 Zn2 Zn2 . 2_775 101.60(8)
O5 Zn2 Zn2 . 2_775 127.12(11)
O3 Zn2 Zn2 . 2_775 42.47(8)
O2 Zn2 Zn2 . 2_775 138.00(9)
O3 Zn2 Zn2 2_775 2_775 41.07(8)
O14 Zn2 Zn2 2_766 2_775 84.68(4)
O4 Zn2 Zn1 . . 128.73(7)
O5 Zn2 Zn1 . . 133.03(7)
O3 Zn2 Zn1 . . 38.08(8)
O2 Zn2 Zn1 . . 70.94(8)
O3 Zn2 Zn1 2_775 . 109.46(8)
O14 Zn2 Zn1 2_766 . 46.72(7)
Zn2 Zn2 Zn1 2_775 . 72.90(2)
O11 Zn3 O11 . 2_656 180.00(10)
O11 Zn3 O10 . 2_656 90.50(11)
O11 Zn3 O10 2_656 2_656 89.50(11)
O11 Zn3 O10 . . 89.50(11)
O11 Zn3 O10 2_656 . 90.50(11)
O10 Zn3 O10 2_656 . 180.0
O11 Zn3 O8 . 2_656 88.12(12)
O11 Zn3 O8 2_656 2_656 91.88(12)
O10 Zn3 O8 2_656 2_656 90.07(15)
O10 Zn3 O8 . 2_656 89.93(15)
O11 Zn3 O8 . . 91.88(12)
O11 Zn3 O8 2_656 . 88.12(12)
O10 Zn3 O8 2_656 . 89.93(15)
O10 Zn3 O8 . . 90.07(15)
O8 Zn3 O8 2_656 . 180.0
O7 S1 O8 . . 113.5(2)
O7 S1 O9 . . 113.3(2)
O8 S1 O9 . . 111.2(3)
O7 S1 C4 . . 107.3(2)
O8 S1 C4 . . 104.8(2)
O9 S1 C4 . . 106.1(2)
O13 S2 O12 . . 114.31(12)
O13 S2 O14 . . 111.87(10)
O12 S2 O14 . . 109.57(9)
O13 S2 C10 . . 107.86(14)
O12 S2 C10 . . 105.17(14)
O14 S2 C10 . . 107.63(15)
C1 O1 Zn1 . . 124.5(3)
C1 O2 Zn2 . . 135.7(3)
Zn1 O3 Zn2 . . 102.04(12)
Zn1 O3 Zn2 . 2_775 130.19(14)
Zn2 O3 Zn2 . 2_775 96.46(12)
Zn1 O3 H3 . . 108.5
Zn2 O3 H3 . . 108.5
Zn2 O3 H3 2_775 . 108.5
Zn2 O4 H4A . . 110.9
Zn2 O4 H4B . . 110.3
H4A O4 H4B . . 103.3
Zn2 O5 H5A . . 109.1
Zn2 O5 H5B . . 109.3
H5A O5 H5B . . 108.9
Zn1 O6 H6A . . 108.4
Zn1 O6 H6B . . 108.2
H6A O6 H6B . . 107.8
S1 O8 Zn3 . . 153.0(2)
Zn3 O10 H10A . . 109.0
Zn3 O10 H10B . . 109.1
H10A O10 H10B . . 108.9
Zn3 O11 H11A . . 111.1
Zn3 O11 H11B . . 110.4
H11A O11 H11B . . 103.0
S2 O14 Zn2 . 2_766 135.38(9)
S2 O14 Zn1 . 2_766 134.74(8)
Zn2 O14 Zn1 2_766 2_766 86.71(5)
C14 O15 Zn1 . 1_456 121.9(2)
C5 N1 C9 . . 109.4(2)
C5 N1 H1 . . 125.3
C9 N1 H1 . . 125.3
O2 C1 O1 . . 125.2(4)
O2 C1 C2 . . 118.0(4)
O1 C1 C2 . . 116.8(4)
C7 C2 C3 . . 120.4(3)
C7 C2 C1 . . 120.8(3)
C3 C2 C1 . . 118.8(4)
C4 C3 C2 . . 121.2(4)
C4 C3 H3A . . 119.4
C2 C3 H3A . . 119.4
C3 C4 C5 . . 118.6(3)
C3 C4 S1 . . 122.0(3)
C5 C4 S1 . . 119.4(3)
N1 C5 C4 . . 130.1(3)
N1 C5 C6 . . 109.3(3)
C4 C5 C6 . . 120.6(3)
C7 C6 C5 . . 119.7(4)
C7 C6 C8 . . 134.6(4)
C5 C6 C8 . . 105.7(3)
C2 C7 C6 . . 119.5(4)
C2 C7 H7 . . 120.3
C6 C7 H7 . . 120.3
C13 C8 C9 . . 120.2(4)
C13 C8 C6 . . 132.6(4)
C9 C8 C6 . . 107.2(3)
N1 C9 C10 . . 130.6(3)
N1 C9 C8 . . 108.4(3)
C10 C9 C8 . . 120.9(4)
C11 C10 C9 . . 118.4(3)
C11 C10 S2 . . 119.5(3)
C9 C10 S2 . . 122.1(3)
C10 C11 C12 . . 120.9(4)
C10 C11 H11 . . 119.6
C12 C11 H11 . . 119.6
C13 C12 C11 . . 120.9(4)
C13 C12 C14 . . 119.8(4)
C11 C12 C14 . . 119.2(4)
C12 C13 C8 . . 118.7(4)
C12 C13 H13 . . 120.7
C8 C13 H13 . . 120.7
O16 C14 O15 . . 123.6(3)
O16 C14 C12 . . 119.8(4)
O15 C14 C12 . . 116.5(4)

loop_
_geom_bond_atom_site_label_1
_geom_bond_atom_site_label_2
_geom_bond_site_symmetry_2
_geom_bond_distance
Zn1 O15 1_654 1.9523(14)
Zn1 O1 . 1.956(3)
Zn1 O3 . 1.983(3)
Zn1 O6 . 2.155(4)
Zn1 O14 2_766 2.292(3)
Zn1 Zn2 . 3.1435(8)
Zn2 O4 . 2.048(2)
Zn2 O5 . 2.052(2)
Zn2 O3 . 2.061(3)
Zn2 O2 . 2.069(3)
Zn2 O3 2_775 2.118(3)
Zn2 O14 2_766 2.2868(15)
Zn2 Zn2 2_775 3.1170(10)
Zn3 O11 . 2.0438(12)
Zn3 O11 2_656 2.0438(12)
Zn3 O10 2_656 2.076(3)
Zn3 O10 . 2.077(3)
Zn3 O8 2_656 2.164(3)
Zn3 O8 . 2.164(3)
S1 O7 . 1.434(3)
S1 O8 . 1.444(4)
S1 O9 . 1.456(4)
S1 C4 . 1.764(4)
S2 O13 . 1.4443(15)
S2 O12 . 1.4546(17)
S2 O14 . 1.4698(16)
S2 C10 . 1.759(4)
O1 C1 . 1.263(5)
O2 C1 . 1.252(5)
O3 Zn2 2_775 2.118(3)
O3 H3 . 1.0000
O4 H4A . 0.8700
O4 H4B . 0.8695
O5 H5A . 0.9653
O5 H5B . 0.9610
O6 H6A . 0.9687
O6 H6B . 0.9721
O10 H10A . 0.9642
O10 H10B . 0.9623
O11 H11A . 0.8742
O11 H11B . 0.8734
O14 Zn2 2_766 2.2868(13)
O14 Zn1 2_766 2.2922(15)
O15 C14 . 1.268(4)
O15 Zn1 1_456 1.9522(13)
O16 C14 . 1.233(5)
N1 C5 . 1.373(4)
N1 C9 . 1.378(4)
N1 H1 . 0.8800
C1 C2 . 1.499(5)
C2 C7 . 1.384(5)
C2 C3 . 1.404(5)
C3 C4 . 1.375(5)
C3 H3A . 0.9500
C4 C5 . 1.401(5)
C5 C6 . 1.413(5)
C6 C7 . 1.391(5)
C6 C8 . 1.447(5)
C7 H7 . 0.9500
C8 C13 . 1.400(5)
C8 C9 . 1.407(5)
C9 C10 . 1.397(5)
C10 C11 . 1.390(5)
C11 C12 . 1.404(6)
C11 H11 . 0.9500
C12 C13 . 1.389(6)
C12 C14 . 1.507(5)
C13 H13 . 0.9500

loop_
_geom_hbond_atom_site_label_D
_geom_hbond_atom_site_label_H
_geom_hbond_atom_site_label_A
_geom_hbond_site_symmetry_A
_geom_hbond_distance_DH
_geom_hbond_distance_HA
_geom_hbond_distance_DA
_geom_hbond_angle_DHA
O3 H3 O13 2_666 1.00 1.83 2.804(5) 163
O4 H4A O12 2_666 0.87 1.86 2.632(4) 147
O4 H4B O16 2_676 0.87 1.85 2.608(3) 145
O5 H5A O12 2_766 0.97 1.81 2.736(3) 160
O5 H5B O7 1_565 0.96 2.09 2.818(4) 131
O6 H6A O13 2_666 0.97 2.09 2.976(5) 151
O6 H6B O7 2_765 0.97 2.24 3.156(7) 157
O10 H10A O7 1_455 0.96 2.20 2.941(5) 133
O10 H10B O16 2_666 0.96 1.72 2.666(5) 166
O11 H11A O4 2_666 0.87 1.96 2.837(3) 179
O11 H11B O9 1_455 0.87 1.89 2.757(5) 171
N1 H1 O9 . 0.88 2.46 2.962(4) 117
N1 H1 O12 . 0.88 2.40 2.908 117

_cod_database_fobs_code 1551059
